data_7152701
loop_
_publ_author_name
'Chandan, Nandkishor'
'Thompson, Amber L.'
'Moloney, Mark G.'

_publ_section_title
;
 Rapid synthesis of substituted pyrrolines and pyrrolidines by
 nucleophilic ring closure at activated oximes.
;
_journal_issue 39
_journal_name_full 'Organic &amp; biomolecular chemistry'
_journal_page_first 7863
_journal_page_last 7868
_journal_paper_doi 10.1039/c2ob26423d
_journal_volume 10
_journal_year 2012
_chemical_absolute_configuration unk
_chemical_formula_moiety 'C28 H30 N2 O4'
_chemical_formula_sum 'C28 H30 N2 O4'
_chemical_formula_weight 458.56
_chemical_melting_point ?
_space_group_IT_number 4
_symmetry_cell_setting monoclinic
_symmetry_space_group_name_Hall 'P 2yb'
_symmetry_space_group_name_H-M 'P 1 21 1'
_atom_sites_solution_hydrogens geom
_atom_sites_solution_primary direct
_audit_creation_date 10-07-09
_audit_creation_method CRYSTALS_ver_14.06
_cell_angle_alpha 90
_cell_angle_beta 101.9224(7)
_cell_angle_gamma 90
_cell_formula_units_Z 4
_cell_length_a 11.5793(2)
_cell_length_b 9.7780(2)
_cell_length_c 23.1685(4)
_cell_measurement_reflns_used 5568
_cell_measurement_temperature 150
_cell_measurement_theta_max 27
_cell_measurement_theta_min 5
_cell_volume 2566.61(8)
_computing_cell_refinement 'DENZO/SCALEPACK (Otwinowski & Minor, 1997)'
_computing_data_collection 'COLLECT (Nonius, 2001).'
_computing_data_reduction 'DENZO/SCALEPACK (Otwinowski & Minor, 1997)'
_computing_molecular_graphics 'CAMERON (Watkin et al., 1996)'
_computing_publication_material 'CRYSTALS (Betteridge et al., 2003)'
_computing_structure_refinement 'CRYSTALS (Betteridge et al., 2003)'
_computing_structure_solution 'Superflip (Palatinus & Chapuis, 2007)'
_diffrn_ambient_temperature 150
_diffrn_measured_fraction_theta_full 0.984
_diffrn_measured_fraction_theta_max 0.980
_diffrn_measurement_device Area
_diffrn_measurement_device_type 'Nonius KappaCCD'
_diffrn_measurement_method \w
_diffrn_radiation_monochromator graphite
_diffrn_radiation_type 'Mo K\a'
_diffrn_radiation_wavelength 0.71073
_diffrn_reflns_av_R_equivalents 0.030
_diffrn_reflns_limit_h_max 14
_diffrn_reflns_limit_h_min -15
_diffrn_reflns_limit_k_max 12
_diffrn_reflns_limit_k_min 0
_diffrn_reflns_limit_l_max 30
_diffrn_reflns_limit_l_min 0
_diffrn_reflns_number 28868
_diffrn_reflns_theta_full 25.012
_diffrn_reflns_theta_max 27.486
_diffrn_reflns_theta_min 5.147
_diffrn_standards_number 0
_exptl_absorpt_coefficient_mu 0.079
_exptl_absorpt_correction_T_max 0.99
_exptl_absorpt_correction_T_min 0.66
_exptl_absorpt_correction_type multi-scan
_exptl_absorpt_process_details 'DENZO/SCALEPACK (Otwinowski & Minor, 1997)'
_exptl_crystal_colour clear_pale_colourless
_exptl_crystal_density_diffrn 1.187
_exptl_crystal_density_meas ?
_exptl_crystal_density_method 'not measured'
_exptl_crystal_description needle
_exptl_crystal_F_000 976
_exptl_crystal_size_max 0.930
_exptl_crystal_size_mid 0.190
_exptl_crystal_size_min 0.110
_refine_diff_density_max 0.38
_refine_diff_density_min -0.40
_refine_ls_extinction_method None
_refine_ls_goodness_of_fit_ref 0.9698
_refine_ls_hydrogen_treatment none
_refine_ls_matrix_type full
_refine_ls_number_parameters 679
_refine_ls_number_reflns 6109
_refine_ls_number_restraints 285
_refine_ls_R_factor_all 0.0796
_refine_ls_R_factor_gt 0.0625
_refine_ls_shift/su_max 0.0020576
_refine_ls_shift/su_mean 0.0000899
_refine_ls_structure_factor_coef Fsqd
_refine_ls_weighting_details
;
Method, part 1, Chebychev polynomial, (Watkin, 1994, Prince, 1982)
[weight] = 1.0/[A~0~*T~0~(x)+A~1~*T~1~(x) ... +A~n-1~]*T~n-1~(x)]
where A~i~ are the Chebychev coefficients listed below and x= Fcalc/Fmax
Method = Robust Weighting (Prince, 1982)
W = [weight] * [1-(deltaF/6*sigmaF)^2^]^2^
A~i~ are:
47.4 72.0 36.3 9.36
;
_refine_ls_weighting_scheme calc
_refine_ls_wR_factor_all 0.1736
_refine_ls_wR_factor_gt 0.1507
_refine_ls_wR_factor_ref 0.1735
_reflns_limit_h_max 14
_reflns_limit_h_min -15
_reflns_limit_k_max 12
_reflns_limit_k_min 0
_reflns_limit_l_max 30
_reflns_limit_l_min 0
_reflns_number_gt 4877
_reflns_number_total 6110
_reflns_threshold_expression I>2.0\s(I)
_oxford_diffrn_Wilson_B_factor 3.65
_oxford_diffrn_Wilson_scale 0.74
_oxford_refine_ls_r_factor_ref 0.0795
_oxford_refine_ls_scale 0.899
_oxford_reflns_number_all 6110
_oxford_reflns_threshold_expression_ref I>-3.0\s(I)
_oxford_structure_analysis_title 6235
_cod_data_source_file c2ob26423d.txt
_cod_data_source_block 6235
_cod_depositor_comments
;
The following automatic conversions were performed:

'_chemical_melting_point' value 'not measured' was changed to '?' -
the value is undefined or not given.

Automatic conversion script
Id: cif_fix_values 1891 2012-01-12 08:04:46Z andrius 

The following automatic conversions were performed:

'_exptl_crystal_density_meas' value 'not measured' was changed to '?'
- the value is perceived as not measured.

Automatic conversion script
Id: cif_fix_values 3008 2015-01-20 13:52:24Z robertas 
;
_cod_original_sg_symbol_H-M 'P 21 '
_cod_database_code 7152701

loop_
_symmetry_equiv_pos_as_xyz
x,y,z
-x,y+1/2,-z

loop_
_atom_site_label
_atom_site_type_symbol
_atom_site_fract_x
_atom_site_fract_y
_atom_site_fract_z
_atom_site_U_iso_or_equiv
_atom_site_occupancy
_atom_site_adp_type
_atom_site_refinement_flags_posn
_atom_site_refinement_flags_occupancy
_atom_site_disorder_assembly
_atom_site_disorder_group
O1 O 0.2472 0.4173 0.4453 0.0474 1.0000 Uani . . . .
C2 C 0.2664 0.2938 0.4491 0.0371 1.0000 Uani . . . .
N3 N 0.1873 0.2003 0.4568 0.0395 1.0000 Uani . . . .
C4 C 0.0685 0.2336 0.4650 0.0500 1.0000 Uani . . . .
C5 C -0.0170 0.2616 0.4069 0.0485 1.0000 Uani . . . .
C6 C 0.0163 0.2601 0.3531 0.0563 1.0000 Uani . . . .
C7 C -0.0653 0.2846 0.3008 0.0776 1.0000 Uani . . . .
C8 C -0.1799 0.3096 0.3014 0.0860 1.0000 Uani . . . .
C9 C -0.2146 0.3142 0.3540 0.0973 1.0000 Uani . . . .
C10 C -0.1345 0.2927 0.4081 0.0768 1.0000 Uani . . . .
C11 C 0.0278 0.1125 0.4978 0.0848 1.0000 Uani . . . .
C12 C 0.3880 0.2358 0.4466 0.0372 1.0000 Uani . . . .
C13 C 0.4831 0.2976 0.4965 0.0377 1.0000 Uani . . . .
C14 C 0.6035 0.2288 0.4981 0.0414 1.0000 Uani . . . .
C15 C 0.7008 0.2986 0.5416 0.0410 1.0000 Uani . . . .
O16 O 0.7142 0.4233 0.5414 0.0514 1.0000 Uani . . . .
N17 N 0.7726 0.2127 0.5784 0.0408 1.0000 Uani . . . .
C18 C 0.8741 0.2462 0.6218 0.0418 1.0000 Uani . . . .
C19 C 0.9509 0.1413 0.6425 0.0533 1.0000 Uani . . . .
C20 C 1.0493 0.1635 0.6857 0.0693 1.0000 Uani . . . .
C21 C 1.0722 0.2934 0.7091 0.0712 1.0000 Uani . . . .
C22 C 0.9966 0.3964 0.6892 0.0813 1.0000 Uani . . . .
C23 C 0.8960 0.3761 0.6449 0.0655 1.0000 Uani . . . .
C24 C 0.4456 0.2851 0.5557 0.0453 1.0000 Uani D . . .
C30 C 0.4099 0.2626 0.3856 0.0455 1.0000 Uani . . . .
O31 O 0.3300 0.1953 0.3459 0.0708 1.0000 Uani D . . .
C32 C 0.3389 0.2073 0.2841 0.0722 1.0000 Uani D . . .
O34 O 0.4862 0.3323 0.3733 0.0664 1.0000 Uani . . . .
O51 O 0.2408 0.7394 0.0522 0.0452 1.0000 Uani . . . .
C52 C 0.2196 0.6158 0.0472 0.0319 1.0000 Uani . . . .
N53 N 0.2976 0.5230 0.0380 0.0353 1.0000 Uani . . . .
C54 C 0.4161 0.5554 0.0299 0.0457 1.0000 Uani . . . .
C55 C 0.5043 0.5693 0.0881 0.0459 1.0000 Uani . . . .
C56 C 0.4746 0.5444 0.1416 0.0563 1.0000 Uani . . . .
C57 C 0.5580 0.5528 0.1950 0.0784 1.0000 Uani . . . .
C58 C 0.6735 0.5856 0.1930 0.1025 1.0000 Uani . . . .
C59 C 0.7035 0.6139 0.1397 0.1037 1.0000 Uani . . . .
C60 C 0.6201 0.6056 0.0875 0.0748 1.0000 Uani . . . .
C61 C 0.4528 0.4455 -0.0096 0.0706 1.0000 Uani . . . .
C62 C 0.0989 0.5606 0.0507 0.0355 1.0000 Uani . . . .
C63 C 0.0040 0.6206 -0.0005 0.0341 1.0000 Uani . . . .
C74 C 0.0436 0.6065 -0.0590 0.0354 1.0000 Uani . . . .
C75 C 0.0414 0.4825 -0.0871 0.0602 1.0000 Uani . . . .
C76 C 0.0809 0.4686 -0.1398 0.0660 1.0000 Uani . . . .
C77 C 0.1232 0.5791 -0.1639 0.0621 1.0000 Uani . . . .
C78 C 0.1268 0.7047 -0.1366 0.0699 1.0000 Uani . . . .
C79 C 0.0853 0.7178 -0.0845 0.0566 1.0000 Uani . . . .
C64 C -0.1160 0.5527 -0.0022 0.0385 1.0000 Uani . . . .
C65 C -0.2143 0.6155 -0.0477 0.0361 1.0000 Uani . . . .
O66 O -0.2260 0.7412 -0.0517 0.0505 1.0000 Uani . . . .
N67 N -0.2862 0.5243 -0.0804 0.0371 1.0000 Uani . . . .
C68 C -0.3896 0.5464 -0.1241 0.0368 1.0000 Uani . . . .
C69 C -0.4440 0.4327 -0.1517 0.0599 1.0000 Uani . . . .
C70 C -0.5467 0.4450 -0.1941 0.0726 1.0000 Uani . . . .
C71 C -0.5926 0.5698 -0.2110 0.0600 1.0000 Uani . . . .
C72 C -0.5416 0.6829 -0.1825 0.0622 1.0000 Uani . . . .
C73 C -0.4394 0.6732 -0.1385 0.0562 1.0000 Uani . . . .
C80 C 0.0760 0.5962 0.1114 0.0429 1.0000 Uani . . . .
O81 O 0.1637 0.5528 0.1530 0.0917 1.0000 Uani D . . .
C82 C 0.1562 0.5846 0.2138 0.0929 1.0000 Uani D . . .
O84 O -0.0074 0.6570 0.1211 0.0578 1.0000 Uani . . . .
C250 C 0.4182 0.1598 0.5776 0.0587 0.5832 Uani D P 1 1
C260 C 0.3825 0.1511 0.6308 0.0746 0.5832 Uani D P 1 1
C270 C 0.3883 0.2657 0.6664 0.0809 0.5832 Uani D P 1 1
C280 C 0.4114 0.3925 0.6438 0.0765 0.5832 Uani D P 1 1
C290 C 0.4470 0.3995 0.5906 0.0603 0.5832 Uani D P 1 1
C251 C 0.4599 0.1623 0.5863 0.0502 0.4168 Uani D P 1 2
C261 C 0.4200 0.1468 0.6383 0.0624 0.4168 Uani D P 1 2
C271 C 0.3494 0.2478 0.6557 0.0687 0.4168 Uani D P 1 2
C281 C 0.3407 0.3742 0.6276 0.0713 0.4168 Uani D P 1 2
C291 C 0.3903 0.3925 0.5783 0.0616 0.4168 Uani D P 1 2
C330 C 0.2195 0.1771 0.2465 0.0732 0.4799 Uani D P 2 1
C331 C 0.2491 0.1154 0.2489 0.0729 0.5201 Uani D P 2 2
C830 C 0.2173 0.7133 0.2299 0.0935 0.5257 Uani D P 3 1
C831 C 0.2814 0.6129 0.2488 0.0937 0.4743 Uani D P 3 2
H31 H 0.2104 0.1186 0.4600 0.0465 1.0000 Uiso R . . .
H41 H 0.0746 0.3170 0.4900 0.0600 1.0000 Uiso R . . .
H61 H 0.0959 0.2408 0.3537 0.0673 1.0000 Uiso R . . .
H71 H -0.0408 0.2825 0.2652 0.0937 1.0000 Uiso R . . .
H81 H -0.2358 0.3227 0.2656 0.1040 1.0000 Uiso R . . .
H91 H -0.2922 0.3309 0.3544 0.1168 1.0000 Uiso R . . .
H101 H -0.1595 0.2986 0.4444 0.0928 1.0000 Uiso R . . .
H112 H -0.0516 0.1294 0.5034 0.1276 1.0000 Uiso R . . .
H111 H 0.0808 0.1029 0.5351 0.1283 1.0000 Uiso R . . .
H113 H 0.0302 0.0319 0.4740 0.1281 1.0000 Uiso R . . .
H121 H 0.3856 0.1367 0.4527 0.0426 1.0000 Uiso R . . .
H131 H 0.4912 0.3946 0.4899 0.0419 1.0000 Uiso R . . .
H141 H 0.6007 0.1334 0.5105 0.0521 1.0000 Uiso R . . .
H142 H 0.6231 0.2312 0.4593 0.0497 1.0000 Uiso R . . .
H171 H 0.7609 0.1254 0.5711 0.0487 1.0000 Uiso R . . .
H191 H 0.9327 0.0545 0.6273 0.0630 1.0000 Uiso R . . .
H201 H 1.1017 0.0906 0.6984 0.0811 1.0000 Uiso R . . .
H211 H 1.1394 0.3086 0.7376 0.0823 1.0000 Uiso R . . .
H221 H 1.0127 0.4830 0.7049 0.0950 1.0000 Uiso R . . .
H231 H 0.8458 0.4475 0.6313 0.0803 1.0000 Uiso R . . .
H531 H 0.2762 0.4363 0.0378 0.0437 1.0000 Uiso R . . .
H541 H 0.4100 0.6435 0.0103 0.0562 1.0000 Uiso R . . .
H561 H 0.3952 0.5219 0.1433 0.0672 1.0000 Uiso R . . .
H571 H 0.5365 0.5380 0.2316 0.0952 1.0000 Uiso R . . .
H581 H 0.7298 0.5893 0.2279 0.1237 1.0000 Uiso R . . .
H591 H 0.7826 0.6374 0.1391 0.1191 1.0000 Uiso R . . .
H601 H 0.6413 0.6261 0.0521 0.0907 1.0000 Uiso R . . .
H612 H 0.5303 0.4658 -0.0160 0.1045 1.0000 Uiso R . . .
H611 H 0.3978 0.4418 -0.0470 0.1043 1.0000 Uiso R . . .
H613 H 0.4542 0.3572 0.0103 0.1047 1.0000 Uiso R . . .
H621 H 0.0989 0.4615 0.0480 0.0435 1.0000 Uiso R . . .
H631 H -0.0043 0.7204 0.0085 0.0402 1.0000 Uiso R . . .
H641 H -0.1367 0.5623 0.0361 0.0454 1.0000 Uiso R . . .
H642 H -0.1105 0.4568 -0.0100 0.0458 1.0000 Uiso R . . .
H671 H -0.2673 0.4431 -0.0731 0.0438 1.0000 Uiso R . . .
H691 H -0.4119 0.3470 -0.1419 0.0729 1.0000 Uiso R . . .
H701 H -0.5842 0.3674 -0.2110 0.0898 1.0000 Uiso R . . .
H711 H -0.6609 0.5772 -0.2412 0.0722 1.0000 Uiso R . . .
H721 H -0.5719 0.7710 -0.1930 0.0753 1.0000 Uiso R . . .
H731 H -0.4060 0.7500 -0.1189 0.0681 1.0000 Uiso R . . .
H751 H 0.0152 0.4057 -0.0693 0.0700 1.0000 Uiso R . . .
H761 H 0.0772 0.3845 -0.1591 0.0784 1.0000 Uiso R . . .
H771 H 0.1503 0.5694 -0.1993 0.0738 1.0000 Uiso R . . .
H781 H 0.1567 0.7812 -0.1523 0.0843 1.0000 Uiso R . . .
H791 H 0.0869 0.8053 -0.0668 0.0684 1.0000 Uiso R . . .
H2501 H 0.4232 0.0804 0.5558 0.0685 0.5832 Uiso R P 1 1
H2601 H 0.3500 0.0698 0.6418 0.0875 0.5832 Uiso R P 1 1
H2701 H 0.3804 0.2559 0.7062 0.0947 0.5832 Uiso R P 1 1
H2801 H 0.4023 0.4725 0.6645 0.0891 0.5832 Uiso R P 1 1
H2901 H 0.4728 0.4806 0.5785 0.0683 0.5832 Uiso R P 1 1
H2511 H 0.4960 0.0881 0.5722 0.0610 0.4168 Uiso R P 1 2
H2611 H 0.4414 0.0708 0.6623 0.0775 0.4168 Uiso R P 1 2
H2711 H 0.3049 0.2310 0.6841 0.0850 0.4168 Uiso R P 1 2
H2811 H 0.3059 0.4494 0.6430 0.0907 0.4168 Uiso R P 1 2
H2911 H 0.3888 0.4780 0.5602 0.0779 0.4168 Uiso R P 1 2
H3302 H 0.2239 0.1719 0.2047 0.1118 0.4799 Uiso R P 2 1
H3301 H 0.1660 0.2524 0.2526 0.1120 0.4799 Uiso R P 2 1
H3303 H 0.1910 0.0886 0.2595 0.1119 0.4799 Uiso R P 2 1
H3311 H 0.2463 0.1252 0.2071 0.1110 0.5201 Uiso R P 2 2
H3313 H 0.2712 0.0234 0.2624 0.1108 0.5201 Uiso R P 2 2
H3312 H 0.1723 0.1349 0.2574 0.1109 0.5201 Uiso R P 2 2
H321 H 0.3652 0.2984 0.2764 0.0875 0.4799 Uiso R P 2 1
H322 H 0.3938 0.1392 0.2761 0.0878 0.4799 Uiso R P 2 1
H323 H 0.4171 0.1795 0.2805 0.0881 0.5201 Uiso R P 2 2
H324 H 0.3241 0.3031 0.2720 0.0875 0.5201 Uiso R P 2 2
H821 H 0.0738 0.5935 0.2172 0.1116 0.5258 Uiso R P 3 1
H822 H 0.1935 0.5101 0.2396 0.1118 0.5258 Uiso R P 3 1
H8301 H 0.1711 0.7850 0.2075 0.1408 0.5257 Uiso R P 3 1
H8302 H 0.2270 0.7290 0.2720 0.1410 0.5257 Uiso R P 3 1
H8303 H 0.2937 0.7080 0.2195 0.1410 0.5257 Uiso R P 3 1
H823 H 0.1065 0.6649 0.2143 0.1118 0.4742 Uiso R P 3 2
H824 H 0.1223 0.5070 0.2310 0.1119 0.4742 Uiso R P 3 2
H8311 H 0.2775 0.6544 0.2860 0.1409 0.4743 Uiso R P 3 2
H8313 H 0.3206 0.6737 0.2266 0.1410 0.4743 Uiso R P 3 2
H8312 H 0.3251 0.5281 0.2562 0.1407 0.4743 Uiso R P 3 2

loop_
_atom_site_aniso_label
_atom_site_aniso_U_11
_atom_site_aniso_U_22
_atom_site_aniso_U_33
_atom_site_aniso_U_23
_atom_site_aniso_U_13
_atom_site_aniso_U_12
O1 0.0455 0.0331 0.0614 -0.0027 0.0062 0.0042
C2 0.0335 0.0376 0.0392 -0.0048 0.0052 0.0061
N3 0.0312 0.0375 0.0497 -0.0046 0.0085 0.0035
C4 0.0357 0.0610 0.0565 -0.0113 0.0170 0.0056
C5 0.0318 0.0321 0.0797 -0.0046 0.0069 0.0020
C6 0.0465 0.0579 0.0591 -0.0174 -0.0018 0.0062
C7 0.0726 0.0683 0.0760 -0.0172 -0.0216 0.0067
C8 0.0658 0.0456 0.1249 0.0064 -0.0306 -0.0038
C9 0.0291 0.0747 0.1777 0.0303 -0.0026 0.0077
C10 0.0373 0.0688 0.1277 0.0182 0.0248 0.0111
C11 0.0557 0.1214 0.0867 0.0382 0.0365 0.0075
C12 0.0299 0.0379 0.0438 -0.0031 0.0078 0.0007
C13 0.0296 0.0381 0.0451 0.0009 0.0067 -0.0011
C14 0.0319 0.0371 0.0537 0.0024 0.0049 0.0008
C15 0.0320 0.0394 0.0496 0.0023 0.0035 -0.0034
O16 0.0398 0.0350 0.0734 0.0072 -0.0025 -0.0054
N17 0.0361 0.0343 0.0500 0.0021 0.0042 0.0003
C18 0.0390 0.0449 0.0390 -0.0030 0.0021 0.0053
C19 0.0505 0.0474 0.0558 -0.0097 -0.0030 0.0154
C20 0.0529 0.0723 0.0710 -0.0211 -0.0143 0.0230
C21 0.0616 0.0731 0.0662 -0.0236 -0.0161 0.0135
C22 0.0901 0.0566 0.0779 -0.0212 -0.0272 0.0111
C23 0.0738 0.0440 0.0639 -0.0099 -0.0203 0.0114
C24 0.0441 0.0482 0.0429 -0.0008 0.0074 -0.0118
C30 0.0363 0.0549 0.0454 -0.0025 0.0085 0.0060
O31 0.0549 0.1087 0.0512 -0.0260 0.0167 -0.0070
C32 0.0571 0.1100 0.0520 -0.0255 0.0168 -0.0065
O34 0.0572 0.0913 0.0523 0.0061 0.0152 -0.0139
O51 0.0447 0.0255 0.0618 -0.0016 0.0028 -0.0024
C52 0.0342 0.0261 0.0333 0.0009 0.0025 -0.0023
N53 0.0313 0.0294 0.0457 0.0025 0.0092 -0.0020
C54 0.0325 0.0474 0.0593 0.0103 0.0145 -0.0037
C55 0.0340 0.0311 0.0704 -0.0066 0.0054 -0.0026
C56 0.0498 0.0447 0.0659 -0.0028 -0.0077 -0.0041
C57 0.0854 0.0555 0.0748 -0.0066 -0.0284 0.0047
C58 0.0622 0.0579 0.1566 -0.0427 -0.0488 0.0154
C59 0.0349 0.0860 0.1804 -0.0494 -0.0009 -0.0035
C60 0.0356 0.0650 0.1246 -0.0268 0.0182 -0.0086
C61 0.0526 0.1002 0.0655 -0.0141 0.0272 -0.0018
C62 0.0300 0.0321 0.0445 0.0005 0.0077 0.0032
C63 0.0308 0.0311 0.0405 0.0006 0.0072 0.0040
C74 0.0328 0.0331 0.0393 -0.0008 0.0047 0.0056
C75 0.0914 0.0400 0.0562 0.0001 0.0311 -0.0016
C76 0.0979 0.0487 0.0596 -0.0120 0.0351 0.0040
C77 0.0709 0.0719 0.0485 -0.0079 0.0236 -0.0059
C78 0.1059 0.0575 0.0536 -0.0011 0.0332 -0.0255
C79 0.0783 0.0442 0.0511 -0.0023 0.0221 -0.0126
C64 0.0310 0.0334 0.0502 -0.0012 0.0061 0.0022
C65 0.0330 0.0265 0.0488 -0.0019 0.0081 0.0036
O66 0.0415 0.0268 0.0786 -0.0013 0.0021 0.0033
N67 0.0334 0.0274 0.0491 -0.0002 0.0055 0.0041
C68 0.0339 0.0318 0.0442 0.0023 0.0072 0.0003
C69 0.0715 0.0349 0.0618 -0.0017 -0.0130 -0.0050
C70 0.0748 0.0498 0.0779 -0.0032 -0.0195 -0.0145
C71 0.0488 0.0640 0.0581 0.0067 -0.0097 -0.0063
C72 0.0494 0.0497 0.0770 0.0012 -0.0112 0.0112
C73 0.0489 0.0389 0.0731 -0.0057 -0.0056 0.0074
C80 0.0382 0.0487 0.0423 0.0053 0.0093 0.0050
O81 0.0735 0.1562 0.0460 0.0142 0.0132 0.0450
C82 0.0751 0.1570 0.0468 0.0134 0.0134 0.0438
O84 0.0471 0.0766 0.0513 -0.0066 0.0139 0.0132
C250 0.0724 0.0512 0.0547 0.0011 0.0187 -0.0229
C260 0.0985 0.0710 0.0574 -0.0026 0.0239 -0.0385
C270 0.1189 0.0790 0.0498 -0.0107 0.0292 -0.0440
C280 0.1111 0.0723 0.0510 -0.0129 0.0277 -0.0360
C290 0.0798 0.0531 0.0496 -0.0042 0.0170 -0.0243
C251 0.0523 0.0519 0.0476 -0.0030 0.0127 -0.0089
C261 0.0640 0.0719 0.0536 -0.0026 0.0173 -0.0117
C271 0.0706 0.0871 0.0510 -0.0076 0.0184 -0.0148
C281 0.0747 0.0857 0.0565 -0.0106 0.0206 0.0042
C291 0.0680 0.0679 0.0509 -0.0056 0.0168 0.0045
C330 0.0579 0.1104 0.0532 -0.0254 0.0159 -0.0063
C331 0.0579 0.1104 0.0527 -0.0266 0.0171 -0.0062
C830 0.0759 0.1573 0.0476 0.0127 0.0139 0.0433
C831 0.0760 0.1576 0.0477 0.0128 0.0132 0.0429

loop_
_atom_type_symbol
_atom_type_scat_dispersion_real
_atom_type_scat_dispersion_imag
_atom_type_scat_Cromer_Mann_a1
_atom_type_scat_Cromer_Mann_b1
_atom_type_scat_Cromer_Mann_a2
_atom_type_scat_Cromer_Mann_b2
_atom_type_scat_Cromer_Mann_a3
_atom_type_scat_Cromer_Mann_b3
_atom_type_scat_Cromer_Mann_a4
_atom_type_scat_Cromer_Mann_b4
_atom_type_scat_Cromer_Mann_c
_atom_type_scat_source
C 0.0033 0.0016 2.3100 20.8439 1.0200 10.2075 1.5886 0.5687 0.8650 51.6512 0.2156 'International Tables Vol C 4.2.6.8 and 6.1.1.4'
H 0.0000 0.0000 0.4930 10.5109 0.3229 26.1257 0.1402 3.1424 0.0408 57.7998 0.0030 'International Tables Vol C 4.2.6.8 and 6.1.1.4'
N 0.0061 0.0033 12.2126 0.0057 3.1322 9.8933 2.0125 28.9975 1.1663 0.5826 -11.5290 'International Tables Vol C 4.2.6.8 and 6.1.1.4'
O 0.0106 0.0060 3.0485 13.2771 2.2868 5.7011 1.5463 0.3239 0.8670 32.9089 0.2508 'International Tables Vol C 4.2.6.8 and 6.1.1.4'

loop_
_geom_angle_atom_site_label_1
_geom_angle_atom_site_label_2
_geom_angle_atom_site_label_3
_geom_angle
_geom_angle_publ_flag
O1 C2 N3 124.456 yes
O1 C2 C12 121.083 yes
N3 C2 C12 114.449 yes
C2 N3 C4 123.708 yes
C2 N3 H31 116.7 no
C4 N3 H31 119.4 no
N3 C4 C5 112.448 yes
N3 C4 C11 106.625 yes
C5 C4 C11 111.543 yes
N3 C4 H41 107.6 no
C5 C4 H41 108.8 no
C11 C4 H41 109.7 no
C4 C5 C6 123.026 yes
C4 C5 C10 118.611 yes
C6 C5 C10 118.354 yes
C5 C6 C7 121.202 yes
C5 C6 H61 116.5 no
C7 C6 H61 122.3 no
C6 C7 C8 120.744 yes
C6 C7 H71 119.5 no
C8 C7 H71 119.7 no
C7 C8 C9 119.162 yes
C7 C8 H81 120.6 no
C9 C8 H81 120.3 no
C8 C9 C10 121.925 yes
C8 C9 H91 119.1 no
C10 C9 H91 119.0 no
C9 C10 C5 118.535 yes
C9 C10 H101 121.0 no
C5 C10 H101 120.5 no
C4 C11 H112 109.4 no
C4 C11 H111 108.5 no
H112 C11 H111 110.2 no
C4 C11 H113 107.4 no
H112 C11 H113 110.9 no
H111 C11 H113 110.4 no
C2 C12 C13 110.198 yes
C2 C12 C30 107.758 yes
C13 C12 C30 113.613 yes
C2 C12 H121 107.9 no
C13 C12 H121 108.4 no
C30 C12 H121 108.8 no
C12 C13 C14 110.412 yes
C12 C13 C24 110.483 yes
C14 C13 C24 111.505 yes
C12 C13 H131 110.1 no
C14 C13 H131 108.3 no
C24 C13 H131 106.0 no
C13 C14 C15 111.419 yes
C13 C14 H141 109.7 no
C15 C14 H141 107.4 no
C13 C14 H142 110.5 no
C15 C14 H142 108.8 no
H141 C14 H142 108.9 no
C14 C15 O16 121.516 yes
C14 C15 N17 114.618 yes
O16 C15 N17 123.820 yes
C15 N17 C18 127.921 yes
C15 N17 H171 115.7 no
C18 N17 H171 115.8 no
N17 C18 C19 117.085 yes
N17 C18 C23 123.103 yes
C19 C18 C23 119.774 yes
C18 C19 C20 121.042 yes
C18 C19 H191 118.1 no
C20 C19 H191 120.9 no
C19 C20 C21 119.644 yes
C19 C20 H201 119.5 no
C21 C20 H201 120.9 no
C20 C21 C22 119.437 yes
C20 C21 H211 119.5 no
C22 C21 H211 121.0 no
C21 C22 C23 121.890 yes
C21 C22 H221 119.0 no
C23 C22 H221 119.1 no
C22 C23 C18 118.210 yes
C22 C23 H231 121.0 no
C18 C23 H231 120.8 no
C13 C24 C250 121.863 yes
C13 C24 C290 119.354 yes
C250 C24 C290 118.617 yes
C13 C24 C251 120.163 yes
C13 C24 C291 121.155 yes
C251 C24 C291 118.562 yes
C12 C30 O31 109.424 yes
C12 C30 O34 126.684 yes
O31 C30 O34 123.892 yes
C30 O31 C32 117.164 yes
O31 C32 C330 108.068 yes
O31 C32 H321 110.0 no
C330 C32 H321 111.1 no
O31 C32 H322 108.4 no
C330 C32 H322 108.5 no
H321 C32 H322 110.8 no
O31 C32 C331 107.946 yes
O31 C32 H323 108.7 no
C331 C32 H323 110.2 no
O31 C32 H324 108.2 no
C331 C32 H324 111.0 no
H323 C32 H324 110.7 no
O51 C52 N53 123.815 yes
O51 C52 C62 120.676 yes
N53 C52 C62 115.505 yes
C52 N53 C54 124.138 yes
C52 N53 H531 117.3 no
C54 N53 H531 118.6 no
N53 C54 C55 112.599 yes
N53 C54 C61 108.069 yes
C55 C54 C61 112.011 yes
N53 C54 H541 105.9 no
C55 C54 H541 107.8 no
C61 C54 H541 110.2 no
C54 C55 C56 122.368 yes
C54 C55 C60 119.244 yes
C56 C55 C60 118.374 yes
C55 C56 C57 121.859 yes
C55 C56 H561 119.9 no
C57 C56 H561 118.2 no
C56 C57 C58 118.520 yes
C56 C57 H571 121.4 no
C58 C57 H571 120.1 no
C57 C58 C59 120.019 yes
C57 C58 H581 119.2 no
C59 C58 H581 120.8 no
C58 C59 C60 120.760 yes
C58 C59 H591 119.1 no
C60 C59 H591 120.1 no
C55 C60 C59 120.422 yes
C55 C60 H601 119.7 no
C59 C60 H601 119.8 no
C54 C61 H612 109.4 no
C54 C61 H611 110.6 no
H612 C61 H611 109.4 no
C54 C61 H613 108.6 no
H612 C61 H613 109.3 no
H611 C61 H613 109.5 no
C52 C62 C63 109.804 yes
C52 C62 C80 107.897 yes
C63 C62 C80 112.778 yes
C52 C62 H621 109.8 no
C63 C62 H621 109.6 no
C80 C62 H621 106.9 no
C62 C63 C74 110.446 yes
C62 C63 C64 110.460 yes
C74 C63 C64 112.090 yes
C62 C63 H631 106.8 no
C74 C63 H631 109.4 no
C64 C63 H631 107.5 no
C63 C74 C75 121.436 yes
C63 C74 C79 120.595 yes
C75 C74 C79 117.950 yes
C74 C75 C76 121.510 yes
C74 C75 H751 118.4 no
C76 C75 H751 120.1 no
C75 C76 C77 119.716 yes
C75 C76 H761 121.0 no
C77 C76 H761 119.3 no
C76 C77 C78 119.998 yes
C76 C77 H771 119.5 no
C78 C77 H771 120.5 no
C77 C78 C79 119.790 yes
C77 C78 H781 121.0 no
C79 C78 H781 119.2 no
C78 C79 C74 121.015 yes
C78 C79 H791 118.6 no
C74 C79 H791 120.4 no
C63 C64 C65 112.918 yes
C63 C64 H641 109.2 no
C65 C64 H641 107.8 no
C63 C64 H642 109.5 no
C65 C64 H642 109.6 no
H641 C64 H642 107.8 no
C64 C65 O66 120.681 yes
C64 C65 N67 114.430 yes
O66 C65 N67 124.861 yes
C65 N67 C68 129.538 yes
C65 N67 H671 114.4 no
C68 N67 H671 116.1 no
N67 C68 C69 116.716 yes
N67 C68 C73 124.043 yes
C69 C68 C73 119.202 yes
C68 C69 C70 120.465 yes
C68 C69 H691 119.9 no
C70 C69 H691 119.7 no
C69 C70 C71 120.787 yes
C69 C70 H701 119.5 no
C71 C70 H701 119.7 no
C70 C71 C72 119.073 yes
C70 C71 H711 120.1 no
C72 C71 H711 120.8 no
C71 C72 C73 121.205 yes
C71 C72 H721 121.0 no
C73 C72 H721 117.7 no
C72 C73 C68 119.080 yes
C72 C73 H731 120.7 no
C68 C73 H731 120.2 no
C62 C80 O81 110.214 yes
C62 C80 O84 126.100 yes
O81 C80 O84 123.669 yes
C80 O81 C82 116.423 yes
O81 C82 C830 107.967 yes
O81 C82 H821 110.5 no
C830 C82 H821 109.5 no
O81 C82 H822 108.8 no
C830 C82 H822 110.8 no
H821 C82 H822 109.3 no
O81 C82 C831 108.060 yes
O81 C82 H823 109.6 no
C831 C82 H823 110.1 no
O81 C82 H824 109.7 no
C831 C82 H824 109.9 no
H823 C82 H824 109.5 no
C24 C250 C260 120.893 yes
C24 C250 H2501 119.4 no
C260 C250 H2501 119.7 no
C250 C260 C270 119.719 yes
C250 C260 H2601 120.4 no
C270 C260 H2601 119.8 no
C260 C270 C280 119.017 yes
C260 C270 H2701 119.6 no
C280 C270 H2701 121.3 no
C270 C280 C290 119.733 yes
C270 C280 H2801 120.1 no
C290 C280 H2801 120.1 no
C280 C290 C24 120.894 yes
C280 C290 H2901 119.7 no
C24 C290 H2901 119.4 no
C24 C251 C261 120.867 yes
C24 C251 H2511 120.8 no
C261 C251 H2511 118.3 no
C251 C261 C271 119.698 yes
C251 C261 H2611 120.8 no
C271 C261 H2611 119.5 no
C261 C271 C281 118.992 yes
C261 C271 H2711 121.6 no
C281 C271 H2711 119.3 no
C271 C281 C291 119.712 yes
C271 C281 H2811 120.8 no
C291 C281 H2811 119.4 no
C281 C291 C24 120.879 yes
C281 C291 H2911 120.8 no
C24 C291 H2911 118.3 no
C32 C330 H3302 110.6 no
C32 C330 H3301 107.3 no
H3302 C330 H3301 110.0 no
C32 C330 H3303 108.5 no
H3302 C330 H3303 110.1 no
H3301 C330 H3303 110.3 no
C32 C331 H3311 111.5 no
C32 C331 H3313 105.9 no
H3311 C331 H3313 111.6 no
C32 C331 H3312 109.7 no
H3311 C331 H3312 110.1 no
H3313 C331 H3312 107.9 no
C82 C830 H8301 107.7 no
C82 C830 H8302 110.1 no
H8301 C830 H8302 111.3 no
C82 C830 H8303 108.1 no
H8301 C830 H8303 109.8 no
H8302 C830 H8303 109.8 no
C82 C831 H8311 109.6 no
C82 C831 H8313 109.2 no
H8311 C831 H8313 109.5 no
C82 C831 H8312 109.9 no
H8311 C831 H8312 108.9 no
H8313 C831 H8312 109.7 no

loop_
_geom_bond_atom_site_label_1
_geom_bond_atom_site_label_2
_geom_bond_distance
_geom_bond_publ_flag
O1 C2 1.227 yes
C2 N3 1.332 yes
C2 C12 1.531 yes
N3 C4 1.463 yes
N3 H31 0.840 no
C4 C5 1.523 yes
C4 C11 1.533 yes
C4 H41 0.994 no
C5 C6 1.378 yes
C5 C10 1.400 yes
C6 C7 1.396 yes
C6 H61 0.939 no
C7 C8 1.352 yes
C7 H71 0.925 no
C8 C9 1.361 yes
C8 H81 0.948 no
C9 C10 1.411 yes
C9 H91 0.915 no
C10 H101 0.947 no
C11 H112 0.969 no
C11 H111 0.956 no
C11 H113 0.966 no
C12 C13 1.545 yes
C12 C30 1.510 yes
C12 H121 0.981 no
C13 C14 1.542 yes
C13 C24 1.528 yes
C13 H131 0.969 no
C14 C15 1.511 yes
C14 H141 0.979 no
C14 H142 0.972 no
C15 O16 1.229 yes
C15 N17 1.352 yes
N17 C18 1.419 yes
N17 H171 0.875 no
C18 C19 1.377 yes
C18 C23 1.382 yes
C19 C20 1.370 yes
C19 H191 0.926 no
C20 C21 1.385 yes
C20 H201 0.943 no
C21 C22 1.351 yes
C21 H211 0.923 no
C22 C23 1.398 yes
C22 H221 0.926 no
C23 H231 0.921 no
C24 C250 1.387 yes
C24 C290 1.378 yes
C24 C251 1.386 yes
C24 C291 1.388 yes
C30 O31 1.335 yes
C30 O34 1.196 yes
O31 C32 1.461 yes
C32 C330 1.504 yes
C32 H321 0.971 no
C32 H322 0.964 no
C32 C331 1.484 yes
C32 H323 0.966 no
C32 H324 0.983 no
O51 C52 1.234 yes
C52 N53 1.327 yes
C52 C62 1.516 yes
N53 C54 1.457 yes
N53 H531 0.882 no
C54 C55 1.519 yes
C54 C61 1.528 yes
C54 H541 0.970 no
C55 C56 1.377 yes
C55 C60 1.390 yes
C56 C57 1.404 yes
C56 H561 0.954 no
C57 C58 1.386 yes
C57 H571 0.945 no
C58 C59 1.377 yes
C58 H581 0.929 no
C59 C60 1.385 yes
C59 H591 0.948 no
C60 H601 0.925 no
C61 H612 0.960 no
C61 H611 0.964 no
C61 H613 0.977 no
C62 C63 1.557 yes
C62 C80 1.524 yes
C62 H621 0.972 no
C63 C74 1.523 yes
C63 C64 1.533 yes
C63 H631 1.006 no
C74 C75 1.374 yes
C74 C79 1.373 yes
C75 C76 1.396 yes
C75 H751 0.936 no
C76 C77 1.354 yes
C76 H761 0.933 no
C77 C78 1.378 yes
C77 H771 0.940 no
C78 C79 1.393 yes
C78 H781 0.931 no
C79 H791 0.948 no
C64 C65 1.512 yes
C64 H641 0.970 no
C64 H642 0.960 no
C65 O66 1.238 yes
C65 N67 1.343 yes
N67 C68 1.415 yes
N67 H671 0.831 no
C68 C69 1.369 yes
C68 C73 1.379 yes
C69 C70 1.382 yes
C69 H691 0.926 no
C70 C71 1.356 yes
C70 H701 0.921 no
C71 C72 1.360 yes
C71 H711 0.945 no
C72 C73 1.396 yes
C72 H721 0.943 no
C73 H731 0.919 no
C80 O81 1.318 yes
C80 O84 1.194 yes
O81 C82 1.464 yes
C82 C830 1.454 yes
C82 H821 0.977 no
C82 H822 0.985 no
C82 C831 1.534 yes
C82 H823 0.974 no
C82 H824 0.976 no
C250 C260 1.381 yes
C250 H2501 0.935 no
C260 C270 1.386 yes
C260 H2601 0.937 no
C270 C280 1.393 yes
C270 H2701 0.949 no
C280 C290 1.381 yes
C280 H2801 0.934 no
C290 H2901 0.911 no
C251 C261 1.385 yes
C251 H2511 0.929 no
C261 C271 1.393 yes
C261 H2611 0.930 no
C271 C281 1.391 yes
C271 H2711 0.930 no
C281 C291 1.392 yes
C281 H2811 0.944 no
C291 H2911 0.934 no
C330 H3302 0.981 no
C330 H3301 0.991 no
C330 H3303 0.995 no
C331 H3311 0.967 no
C331 H3313 0.970 no
C331 H3312 0.969 no
C830 H8301 0.965 no
C830 H8302 0.971 no
C830 H8303 0.966 no
C831 H8311 0.962 no
C831 H8313 0.960 no
C831 H8312 0.968 no

loop_
_geom_hbond_atom_site_label_D
_geom_hbond_site_symmetry_D
_geom_hbond_atom_site_label_H
_geom_hbond_atom_site_label_A
_geom_hbond_site_symmetry_A
_geom_hbond_angle_DHA
_geom_hbond_distance_DH
_geom_hbond_distance_HA
_geom_hbond_distance_DA
_geom_hbond_publ_flag
N3 0_555 H31 O16 0_646 171 0.84 2.10 2.936(9) yes
C12 0_555 H121 O16 0_646 153 0.98 2.40 3.309(9) yes
C14 0_555 H142 O34 0_555 121 0.97 2.48 3.099(9) yes
N17 0_555 H171 O1 2_646 174 0.87 2.07 2.940(9) yes
N53 0_555 H531 O66 0_545 171 0.88 2.04 2.913(9) yes
C59 0_555 H591 O84 . 167 0.95 2.56 3.488(9) yes
C64 0_555 H641 O84 0_555 124 0.97 2.40 3.048(9) yes
N67 0_555 H671 O51 2_545 173 0.83 2.06 2.885(9) yes
C73 0_555 H731 O66 . 122 0.92 2.33 2.922(9) yes
C76 0_555 H761 O84 0_545 126 0.93 2.58 3.217(9) yes
